data_4037500
loop_
_publ_author_name
'Urban, Mateusz'
'Durka, Krzysztof'
'Jankowski, Piotr'
'Serwatowski, Janusz'
'Luli\'nski, Sergiusz'

_publ_section_title
;
 Highly Fluorescent Red-Light Emitting Bis(boranils) Based on Naphthalene
 Backbone.
;
_journal_issue 15
_journal_name_full 'The Journal of organic chemistry'
_journal_page_first 8234
_journal_page_last 8241
_journal_paper_doi 10.1021/acs.joc.7b01001
_journal_volume 82
_journal_year 2017
_chemical_formula_moiety 'C48 H16 B2 F20 N2 O2, 2(C H Cl3)'
_chemical_formula_sum 'C50 H18 B2 Cl6 F20 N2 O2'
_chemical_formula_weight 1292.98
_space_group_crystal_system monoclinic
_space_group_IT_number 14
_space_group_name_Hall '-P 2yn'
_space_group_name_H-M_alt 'P 1 21/n 1'
_atom_sites_solution_hydrogens geom
_cell_angle_alpha 90
_cell_angle_beta 105.57(2)
_cell_angle_gamma 90
_cell_formula_units_Z 2
_cell_length_a 14.8183(13)
_cell_length_b 11.2475(2)
_cell_length_c 15.815(3)
_cell_measurement_reflns_used 4890
_cell_measurement_temperature 100(2)
_cell_measurement_theta_max 75.6660
_cell_measurement_theta_min 2.8780
_cell_volume 2539.1(6)
_computing_cell_refinement
;
CrysAlisPro, Agilent Technologies,
Version 1.171.37.33 (release 27-03-2014 CrysAlis171 .NET)
(compiled Mar 27 2014,17:12:48)
;
_computing_data_collection
;
CrysAlisPro, Agilent Technologies,
Version 1.171.37.33 (release 27-03-2014 CrysAlis171 .NET)
(compiled Mar 27 2014,17:12:48)
;
_computing_data_reduction
;
CrysAlisPro, Agilent Technologies,
Version 1.171.37.33 (release 27-03-2014 CrysAlis171 .NET)
(compiled Mar 27 2014,17:12:48)
;
_diffrn_ambient_temperature 100(2)
_diffrn_detector_area_resol_mean 10.4391
_diffrn_measured_fraction_theta_full 1.000
_diffrn_measured_fraction_theta_max 0.982
_diffrn_measurement_device_type 'SuperNova, Dual, Cu at zero, Atlas'
_diffrn_radiation_monochromator mirror
_diffrn_radiation_source 'SuperNova (Cu) X-ray Source'
_diffrn_radiation_type 'Cu K\a'
_diffrn_radiation_wavelength 1.5418
_diffrn_reflns_av_R_equivalents 0.0199
_diffrn_reflns_av_unetI/netI 0.0184
_diffrn_reflns_Laue_measured_fraction_full 1.000
_diffrn_reflns_Laue_measured_fraction_max 0.982
_diffrn_reflns_limit_h_max 17
_diffrn_reflns_limit_h_min -17
_diffrn_reflns_limit_k_max 14
_diffrn_reflns_limit_k_min -10
_diffrn_reflns_limit_l_max 17
_diffrn_reflns_limit_l_min -18
_diffrn_reflns_number 9306
_diffrn_reflns_point_group_measured_fraction_full 1.000
_diffrn_reflns_point_group_measured_fraction_max 0.982
_diffrn_reflns_theta_full 67.679
_diffrn_reflns_theta_max 76.359
_diffrn_reflns_theta_min 3.631
_exptl_absorpt_coefficient_mu 4.170
_exptl_absorpt_correction_T_max 1.00000
_exptl_absorpt_correction_T_min 0.51102
_exptl_absorpt_correction_type multi-scan
_exptl_absorpt_process_details
;
CrysAlisPro, Agilent Technologies,
Version 1.171.36.32 (release 02-08-2013 CrysAlis171 .NET)
(compiled Aug  2 2013,16:46:58)
Empirical absorption correction using spherical harmonics,
 implemented in SCALE3 ABSPACK scaling algorithm.
;
_exptl_crystal_colour yellow
_exptl_crystal_density_diffrn 1.691
_exptl_crystal_description unspecific
_exptl_crystal_F_000 1280
_exptl_crystal_size_max 0.06
_exptl_crystal_size_mid 0.05
_exptl_crystal_size_min 0.04
_refine_diff_density_max 0.506
_refine_diff_density_min -0.384
_refine_diff_density_rms 0.051
_refine_ls_extinction_method none
_refine_ls_goodness_of_fit_ref 1.061
_refine_ls_hydrogen_treatment constr
_refine_ls_matrix_type full
_refine_ls_number_parameters 476
_refine_ls_number_reflns 3848
_refine_ls_number_restraints 55
_refine_ls_restrained_S_all 1.136
_refine_ls_R_factor_all 0.0454
_refine_ls_R_factor_gt 0.0424
_refine_ls_shift/su_max 0.001
_refine_ls_shift/su_mean 0.000
_refine_ls_structure_factor_coef Fsqd
_refine_ls_weighting_details 'w=1/[\s^2^(Fo^2^)+(0.0560P)^2^+2.6346P] where P=(Fo^2^+2Fc^2^)/3'
_refine_ls_weighting_scheme calc
_refine_ls_wR_factor_gt 0.1099
_refine_ls_wR_factor_ref 0.1130
_reflns_Friedel_coverage 0.000
_reflns_number_gt 3541
_reflns_number_total 3848
_reflns_threshold_expression 'I > 2\s(I)'
_cod_data_source_file jo7b01001_si_002.cif
_cod_data_source_block 4
_cod_original_sg_symbol_H-M 'P 21/n'
_cod_database_code 4037500
_shelx_space_group_comment
;
The symmetry employed for this shelxl refinement is uniquely defined
by the following loop, which should always be used as a source of
symmetry information in preference to the above space-group names.
They are only intended as comments.
;
_shelxl_version_number 2013-4

loop_
_space_group_symop_operation_xyz
'x, y, z'
'-x+1/2, y+1/2, -z+1/2'
'-x, -y, -z'
'x-1/2, -y-1/2, z-1/2'

loop_
_atom_site_label
_atom_site_type_symbol
_atom_site_fract_x
_atom_site_fract_y
_atom_site_fract_z
_atom_site_U_iso_or_equiv
_atom_site_adp_type
_atom_site_occupancy
_atom_site_site_symmetry_order
_atom_site_calc_flag
_atom_site_refinement_flags_posn
_atom_site_refinement_flags_adp
_atom_site_refinement_flags_occupancy
_atom_site_disorder_assembly
_atom_site_disorder_group
C26A C 0.7113(4) 0.6034(5) 0.5543(4) 0.0354(12) Uani 0.5831(16) 1 d . . P A 1
H26A H 0.7235 0.5418 0.6016 0.042 Uiso 0.5831(16) 1 calc R U P A 1
Cl1A Cl 0.59503(9) 0.58493(12) 0.48912(11) 0.0587(4) Uani 0.5831(16) 1 d . . P A 1
Cl2A Cl 0.78957(9) 0.57981(12) 0.49167(10) 0.0514(4) Uani 0.5831(16) 1 d . . P A 1
Cl3A Cl 0.72724(12) 0.74111(14) 0.60399(12) 0.0699(5) Uani 0.5831(16) 1 d . . P A 1
Cl1B Cl 0.6669(4) 0.6157(4) 0.5094(4) 0.0826(15) Uani 0.2403(19) 1 d . U P B 2
Cl2B Cl 0.8364(3) 0.5472(4) 0.6357(3) 0.0672(12) Uani 0.2403(19) 1 d . U P B 2
Cl3B Cl 0.8299(3) 0.7686(4) 0.5466(3) 0.0736(13) Uani 0.2403(19) 1 d . U P B 2
C26B C 0.7671(12) 0.6732(16) 0.5908(12) 0.063(4) Uani 0.2403(19) 1 d . U P B 2
H26B H 0.7458 0.7145 0.6380 0.075 Uiso 0.2403(19) 1 calc R U P B 2
Cl2C Cl 0.8892(3) 0.6190(4) 0.6867(3) 0.0549(13) Uani 0.1766(18) 1 d . U P C 3
Cl1C Cl 0.7556(7) 0.6232(7) 0.5217(6) 0.092(2) Uani 0.1766(18) 1 d . U P C 3
Cl3C Cl 0.8801(4) 0.8174(4) 0.5710(3) 0.0522(13) Uani 0.1766(18) 1 d . U P C 3
C26C C 0.8157(11) 0.7097(14) 0.6110(11) 0.036(3) Uani 0.1766(18) 1 d . U P C 3
H26C H 0.7700 0.7496 0.6383 0.043 Uiso 0.1766(18) 1 calc R U P C 3
F8A F 0.5525(5) 0.1917(6) 0.5649(5) 0.0347(18) Uani 0.349(5) 1 d . U P D 1
F7A F 0.4051(5) 0.1218(6) 0.4307(4) 0.0428(8) Uani 0.349(5) 1 d . . P D 1
F6A F 0.4049(10) 0.1589(10) 0.2654(12) 0.034(2) Uani 0.349(5) 1 d . . P D 1
C10A C 0.5508(10) 0.2099(16) 0.4791(13) 0.0205(11) Uani 0.349(5) 1 d . . P D 1
C9A C 0.4788(9) 0.1753(11) 0.4124(11) 0.0254(11) Uani 0.349(5) 1 d . . P D 1
C8A C 0.4793(17) 0.192(2) 0.332(2) 0.0239(16) Uani 0.349(5) 1 d . . P D 1
F8B F 0.5842(3) 0.1725(3) 0.5744(2) 0.0307(8) Uani 0.651(5) 1 d . . P D 2
F7B F 0.4409(2) 0.0733(3) 0.4466(2) 0.0428(8) Uani 0.651(5) 1 d . . P D 2
F6B F 0.4235(5) 0.1241(6) 0.2774(7) 0.0340(13) Uani 0.651(5) 1 d . . P D 2
C10B C 0.5763(4) 0.1953(7) 0.4903(6) 0.0205(11) Uani 0.651(5) 1 d . . P D 2
C9B C 0.5033(4) 0.1458(5) 0.4252(5) 0.0254(11) Uani 0.651(5) 1 d . . P D 2
C8B C 0.4981(7) 0.1730(11) 0.3367(10) 0.0239(16) Uani 0.651(5) 1 d . . P D 2
F5 F 0.58078(9) 0.48664(11) 0.10364(9) 0.0295(3) Uani 1 1 d . . . . .
F1 F 0.72951(8) 0.14576(11) 0.25621(9) 0.0270(3) Uani 1 1 d . . . . .
F4 F 0.74018(10) 0.54555(12) 0.06876(10) 0.0342(4) Uani 1 1 d . . . . .
O1 O 0.53793(10) 0.13472(12) 0.16849(10) 0.0183(3) Uani 1 1 d . . . . .
F2 F 0.88864(9) 0.20964(12) 0.22159(10) 0.0338(4) Uani 1 1 d . . . . .
F9 F 0.70606(10) 0.31216(13) 0.52862(9) 0.0360(4) Uani 1 1 d . . . . .
F10 F 0.69552(9) 0.36103(14) 0.36196(10) 0.0380(4) Uani 1 1 d . . . . .
F3 F 0.89655(9) 0.41042(13) 0.12729(10) 0.0364(4) Uani 1 1 d . . . . .
N1 N 0.46104(12) 0.33045(15) 0.15453(13) 0.0201(4) Uani 1 1 d . . . . .
C6 C 0.65465(14) 0.41277(18) 0.13479(15) 0.0214(5) Uani 1 1 d . . . . .
C7 C 0.55754(14) 0.24632(18) 0.30821(16) 0.0203(5) Uani 1 1 d . . . . .
C22 C 0.51865(13) 0.00730(17) 0.04578(15) 0.0177(4) Uani 1 1 d . . . . .
C12 C 0.62800(15) 0.29094(19) 0.37772(16) 0.0223(5) Uani 1 1 d . . . . .
C21 C 0.50481(13) 0.11981(17) 0.08254(15) 0.0167(5) Uani 1 1 d . . . . .
C4 C 0.81642(15) 0.3788(2) 0.14481(16) 0.0249(5) Uani 1 1 d . . . . .
C2 C 0.72855(15) 0.24601(18) 0.20858(15) 0.0198(5) Uani 1 1 d . . . . .
C1 C 0.64596(14) 0.31153(17) 0.18148(15) 0.0182(5) Uani 1 1 d . . . . .
B B 0.55200(16) 0.2579(2) 0.20451(17) 0.0180(5) Uani 1 1 d . . . . .
C13 C 0.41623(15) 0.41808(19) 0.19601(16) 0.0234(5) Uani 1 1 d . . . . .
C3 C 0.81181(14) 0.27700(19) 0.19208(16) 0.0230(5) Uani 1 1 d . . . . .
C5 C 0.73684(16) 0.44654(19) 0.11565(16) 0.0241(5) Uani 1 1 d . . . . .
C15 C 0.42398(18) 0.5864(2) 0.28969(18) 0.0319(6) Uani 1 1 d . . . . .
H15 H 0.4596 0.6448 0.3278 0.038 Uiso 1 1 calc R U . . .
C16 C 0.32702(18) 0.5860(2) 0.27210(19) 0.0353(6) Uani 1 1 d . . . . .
H16 H 0.2965 0.6444 0.2980 0.042 Uiso 1 1 calc R U . . .
C19 C 0.42461(14) 0.30773(18) 0.07184(16) 0.0237(5) Uani 1 1 d . . . . .
H19 H 0.3773 0.3590 0.0387 0.028 Uiso 1 1 calc R U . . .
C11 C 0.63429(16) 0.2690(2) 0.46450(17) 0.0255(5) Uani 1 1 d . . . . .
C18 C 0.31931(16) 0.4162(2) 0.17911(19) 0.0314(6) Uani 1 1 d . . . . .
H18 H 0.2837 0.3571 0.1417 0.038 Uiso 1 1 calc R U . . .
C20 C 0.45317(14) 0.20832(18) 0.02899(16) 0.0218(5) Uani 1 1 d . . . . .
C23 C 0.43138(16) 0.08500(19) -0.09950(17) 0.0261(5) Uani 1 1 d . . . . .
H23 H 0.4078 0.0734 -0.1610 0.031 Uiso 1 1 calc R U . . .
C14 C 0.46921(16) 0.5019(2) 0.25184(16) 0.0263(5) Uani 1 1 d . . . . .
H14 H 0.5356 0.5016 0.2641 0.032 Uiso 1 1 calc R U . . .
C17 C 0.27476(17) 0.5010(2) 0.21715(19) 0.0369(6) Uani 1 1 d . . . . .
H17 H 0.2084 0.5008 0.2054 0.044 Uiso 1 1 calc R U . . .
C24 C 0.41740(17) 0.1903(2) -0.06260(17) 0.0292(6) Uani 1 1 d . . . . .
H24 H 0.3835 0.2521 -0.0984 0.035 Uiso 1 1 calc R U . . .

loop_
_atom_site_aniso_label
_atom_site_aniso_U_11
_atom_site_aniso_U_22
_atom_site_aniso_U_33
_atom_site_aniso_U_23
_atom_site_aniso_U_13
_atom_site_aniso_U_12
C26A 0.024(2) 0.045(3) 0.033(3) -0.016(2) -0.001(2) 0.004(2)
Cl1A 0.0350(7) 0.0559(7) 0.0787(11) -0.0169(7) 0.0041(6) 0.0092(5)
Cl2A 0.0468(7) 0.0541(7) 0.0633(10) -0.0012(7) 0.0318(6) 0.0099(6)
Cl3A 0.0707(10) 0.0547(8) 0.0919(13) -0.0392(8) 0.0351(9) -0.0100(7)
Cl1B 0.082(2) 0.0760(19) 0.086(2) -0.0035(17) 0.0153(17) 0.0109(16)
Cl2B 0.0632(17) 0.0691(17) 0.073(2) 0.0195(15) 0.0240(14) 0.0178(14)
Cl3B 0.0775(19) 0.0749(19) 0.069(2) 0.0195(15) 0.0199(15) 0.0046(15)
C26B 0.063(4) 0.063(4) 0.063(4) 0.0000(11) 0.0170(14) 0.0006(11)
Cl2C 0.0609(19) 0.0564(19) 0.054(2) 0.0161(15) 0.0261(15) 0.0138(15)
Cl1C 0.095(3) 0.091(3) 0.091(3) -0.0055(19) 0.025(2) -0.0008(19)
Cl3C 0.063(2) 0.0514(18) 0.045(2) 0.0070(15) 0.0196(15) 0.0092(15)
C26C 0.036(4) 0.036(4) 0.036(4) 0.0004(11) 0.0098(14) 0.0000(11)
F8A 0.041(3) 0.035(2) 0.030(2) -0.0023(16) 0.0121(18) -0.0024(18)
F7A 0.051(2) 0.050(2) 0.0331(16) -0.0010(15) 0.0206(15) -0.0244(13)
F6A 0.028(5) 0.045(6) 0.030(5) -0.009(5) 0.010(4) -0.019(4)
C10A 0.024(4) 0.026(3) 0.011(3) 0.001(2) 0.003(3) 0.008(2)
C9A 0.029(4) 0.025(3) 0.027(3) -0.003(3) 0.015(3) -0.0044(19)
C8A 0.017(5) 0.029(4) 0.028(3) -0.015(3) 0.010(4) -0.006(3)
F8B 0.0360(18) 0.0409(16) 0.0167(17) -0.0010(12) 0.0094(13) 0.0020(14)
F7B 0.051(2) 0.050(2) 0.0331(16) -0.0010(15) 0.0206(15) -0.0244(13)
F6B 0.030(3) 0.046(3) 0.027(3) -0.014(3) 0.010(2) -0.022(2)
C10B 0.024(4) 0.026(3) 0.011(3) 0.001(2) 0.003(3) 0.008(2)
C9B 0.029(4) 0.025(3) 0.027(3) -0.003(3) 0.015(3) -0.0044(19)
C8B 0.017(5) 0.029(4) 0.028(3) -0.015(3) 0.010(4) -0.006(3)
F5 0.0241(6) 0.0227(6) 0.0388(9) 0.0091(6) 0.0035(6) 0.0062(5)
F1 0.0240(6) 0.0226(6) 0.0342(9) 0.0112(6) 0.0074(6) 0.0056(5)
F4 0.0362(7) 0.0298(7) 0.0361(9) 0.0132(7) 0.0084(6) -0.0045(6)
O1 0.0216(7) 0.0170(7) 0.0148(10) -0.0028(6) 0.0024(6) -0.0002(5)
F2 0.0188(6) 0.0346(7) 0.0476(10) 0.0050(7) 0.0081(6) 0.0092(5)
F9 0.0346(8) 0.0478(9) 0.0198(8) -0.0040(7) -0.0030(6) -0.0007(6)
F10 0.0286(7) 0.0586(9) 0.0250(9) -0.0046(7) 0.0039(6) -0.0229(7)
F3 0.0256(7) 0.0438(8) 0.0449(10) 0.0034(7) 0.0182(6) -0.0060(6)
N1 0.0164(8) 0.0187(8) 0.0233(12) -0.0073(8) 0.0023(7) 0.0010(7)
C6 0.0201(10) 0.0205(9) 0.0210(14) 0.0010(10) 0.0009(9) 0.0035(8)
C7 0.0187(10) 0.0185(9) 0.0244(15) -0.0044(9) 0.0067(9) 0.0003(8)
C22 0.0162(10) 0.0176(9) 0.0196(12) 0.0003(9) 0.0052(8) 0.0004(7)
C12 0.0191(10) 0.0240(10) 0.0241(16) -0.0014(10) 0.0064(9) -0.0007(8)
C21 0.0149(9) 0.0181(9) 0.0165(14) -0.0019(9) 0.0033(8) -0.0010(7)
C4 0.0201(11) 0.0309(11) 0.0261(15) -0.0019(10) 0.0104(9) -0.0044(9)
C2 0.0233(11) 0.0174(9) 0.0184(14) 0.0021(9) 0.0047(8) 0.0015(8)
C1 0.0189(10) 0.0174(9) 0.0171(13) -0.0034(9) 0.0029(8) 0.0001(7)
B 0.0170(11) 0.0166(10) 0.0186(16) -0.0017(10) 0.0017(9) 0.0013(8)
C13 0.0198(10) 0.0204(10) 0.0290(15) -0.0061(10) 0.0051(9) 0.0037(8)
C3 0.0193(10) 0.0248(10) 0.0238(14) -0.0015(10) 0.0040(9) 0.0052(8)
C5 0.0302(12) 0.0207(10) 0.0204(14) 0.0046(10) 0.0052(9) -0.0034(9)
C15 0.0356(13) 0.0267(11) 0.0345(17) -0.0119(11) 0.0111(11) -0.0004(9)
C16 0.0361(14) 0.0325(12) 0.0418(18) -0.0074(12) 0.0180(12) 0.0084(10)
C19 0.0192(10) 0.0189(10) 0.0287(16) -0.0040(10) -0.0009(9) 0.0035(8)
C11 0.0282(12) 0.0252(10) 0.0216(16) -0.0052(11) 0.0043(9) 0.0026(9)
C18 0.0202(11) 0.0295(11) 0.0423(17) -0.0088(12) 0.0043(10) 0.0013(9)
C20 0.0219(10) 0.0183(9) 0.0217(15) -0.0038(9) 0.0001(9) 0.0037(8)
C23 0.0333(12) 0.0211(10) 0.0182(14) -0.0015(10) -0.0027(9) 0.0042(9)
C14 0.0227(11) 0.0249(10) 0.0316(16) -0.0076(10) 0.0076(9) -0.0013(8)
C17 0.0231(12) 0.0411(14) 0.0470(18) -0.0060(13) 0.0103(11) 0.0087(10)
C24 0.0359(13) 0.0203(10) 0.0233(16) -0.0004(10) -0.0059(10) 0.0086(9)

loop_
_atom_type_symbol
_atom_type_description
_atom_type_scat_dispersion_real
_atom_type_scat_dispersion_imag
_atom_type_scat_source
C C 0.0181 0.0091 'International Tables Vol C Tables 4.2.6.8 and 6.1.1.4'
H H 0.0000 0.0000 'International Tables Vol C Tables 4.2.6.8 and 6.1.1.4'
N N 0.0311 0.0180 'International Tables Vol C Tables 4.2.6.8 and 6.1.1.4'
O O 0.0492 0.0322 'International Tables Vol C Tables 4.2.6.8 and 6.1.1.4'
F F 0.0727 0.0534 'International Tables Vol C Tables 4.2.6.8 and 6.1.1.4'
B B 0.0090 0.0039 'International Tables Vol C Tables 4.2.6.8 and 6.1.1.4'
Cl Cl 0.3639 0.7018 'International Tables Vol C Tables 4.2.6.8 and 6.1.1.4'

loop_
_geom_angle_atom_site_label_1
_geom_angle_atom_site_label_2
_geom_angle_atom_site_label_3
_geom_angle
_geom_angle_site_symmetry_1
_geom_angle_site_symmetry_3
Cl3A C26A Cl2A 111.5(3) . .
Cl3A C26A Cl1A 111.4(3) . .
Cl2A C26A Cl1A 110.2(3) . .
Cl3A C26A H26A 107.9 . .
Cl2A C26A H26A 107.9 . .
Cl1A C26A H26A 107.9 . .
Cl3B C26B Cl2B 110.3(10) . .
Cl3B C26B Cl1B 111.9(10) . .
Cl2B C26B Cl1B 106.0(10) . .
Cl3B C26B H26B 109.5 . .
Cl2B C26B H26B 109.5 . .
Cl1B C26B H26B 109.5 . .
Cl2C C26C Cl1C 108.8(9) . .
Cl2C C26C Cl3C 110.8(9) . .
Cl1C C26C Cl3C 107.5(10) . .
Cl2C C26C H26C 109.9 . .
Cl1C C26C H26C 109.9 . .
Cl3C C26C H26C 109.9 . .
C9A C10A F8A 122.4(19) . .
C9A C10A C11 122.0(19) . .
F8A C10A C11 115.5(10) . .
C8A C9A C10A 121(2) . .
C8A C9A F7A 120.0(16) . .
C10A C9A F7A 118.8(17) . .
C9A C8A F6A 120(3) . .
C9A C8A C7 122(2) . .
F6A C8A C7 117(3) . .
F8B C10B C11 122.4(6) . .
F8B C10B C9B 120.3(9) . .
C11 C10B C9B 117.3(8) . .
F7B C9B C10B 120.4(8) . .
F7B C9B C8B 121.5(7) . .
C10B C9B C8B 118.0(9) . .
F6B C8B C7 119.5(13) . .
F6B C8B C9B 114.4(13) . .
C7 C8B C9B 126.0(10) . .
C21 O1 B 118.96(16) . .
C19 N1 C13 118.36(17) . .
C19 N1 B 117.81(18) . .
C13 N1 B 123.82(18) . .
F5 C6 C1 121.10(19) . .
F5 C6 C5 115.08(19) . .
C1 C6 C5 123.82(19) . .
C8B C7 C12 111.7(6) . .
C12 C7 C8A 115.5(12) . .
C8B C7 B 121.2(6) . .
C12 C7 B 126.3(2) . .
C8A C7 B 118.0(12) . .
C22 C22 C23 121.8(2) 3_655 3_655
C22 C22 C21 117.4(2) 3_655 .
C23 C22 C21 120.9(2) 3_655 .
F10 C12 C11 115.79(19) . .
F10 C12 C7 120.1(2) . .
C11 C12 C7 124.1(2) . .
O1 C21 C20 121.59(19) . .
O1 C21 C22 118.33(18) . .
C20 C21 C22 120.0(2) . .
F3 C4 C5 120.8(2) . .
F3 C4 C3 120.6(2) . .
C5 C4 C3 118.6(2) . .
F1 C2 C3 116.20(18) . .
F1 C2 C1 119.25(19) . .
C3 C2 C1 124.5(2) . .
C6 C1 C2 113.57(19) . .
C6 C1 B 128.76(18) . .
C2 C1 B 117.62(18) . .
O1 B N1 105.87(16) . .
O1 B C7 105.94(17) . .
N1 B C7 110.41(18) . .
O1 B C1 107.21(17) . .
N1 B C1 110.88(17) . .
C7 B C1 115.87(17) . .
C14 C13 C18 120.9(2) . .
C14 C13 N1 120.32(19) . .
C18 C13 N1 118.76(19) . .
F2 C3 C2 120.8(2) . .
F2 C3 C4 119.7(2) . .
C2 C3 C4 119.45(19) . .
F4 C5 C4 119.2(2) . .
F4 C5 C6 120.79(19) . .
C4 C5 C6 120.0(2) . .
C14 C15 C16 120.3(2) . .
C14 C15 H15 119.8 . .
C16 C15 H15 119.8 . .
C17 C16 C15 120.3(2) . .
C17 C16 H16 119.9 . .
C15 C16 H16 119.9 . .
N1 C19 C20 122.36(19) . .
N1 C19 H19 118.8 . .
C20 C19 H19 118.8 . .
C10B C11 F9 115.9(4) . .
C10B C11 C12 122.7(4) . .
F9 C11 C12 121.1(2) . .
F9 C11 C10A 124.7(8) . .
C12 C11 C10A 113.7(7) . .
C17 C18 C13 119.6(2) . .
C17 C18 H18 120.2 . .
C13 C18 H18 120.2 . .
C21 C20 C24 120.8(2) . .
C21 C20 C19 117.0(2) . .
C24 C20 C19 121.29(19) . .
C24 C23 C22 119.7(2) . 3_655
C24 C23 H23 120.1 . .
C22 C23 H23 120.1 3_655 .
C13 C14 C15 119.0(2) . .
C13 C14 H14 120.5 . .
C15 C14 H14 120.5 . .
C16 C17 C18 119.8(2) . .
C16 C17 H17 120.1 . .
C18 C17 H17 120.1 . .
C23 C24 C20 120.3(2) . .
C23 C24 H24 119.9 . .
C20 C24 H24 119.9 . .

loop_
_geom_bond_atom_site_label_1
_geom_bond_atom_site_label_2
_geom_bond_distance
_geom_bond_site_symmetry_2
C26A Cl3A 1.724(5) .
C26A Cl2A 1.736(6) .
C26A Cl1A 1.767(5) .
C26A H26A 1.0000 .
Cl1B C26B 1.803(19) .
Cl2B C26B 1.782(17) .
Cl3B C26B 1.690(18) .
C26B H26B 1.0000 .
Cl2C C26C 1.721(16) .
Cl1C C26C 1.749(19) .
Cl3C C26C 1.761(17) .
C26C H26C 1.0000 .
F8A C10A 1.37(3) .
F7A C9A 1.344(17) .
F6A C8A 1.36(3) .
C10A C9A 1.34(2) .
C10A C11 1.48(2) .
C9A C8A 1.29(4) .
C8A C7 1.44(3) .
F8B C10B 1.329(12) .
F7B C9B 1.343(8) .
F6B C8B 1.360(15) .
C10B C11 1.334(11) .
C10B C9B 1.393(9) .
C9B C8B 1.414(19) .
C8B C7 1.368(17) .
F5 C6 1.357(2) .
F1 C2 1.354(2) .
F4 C5 1.346(3) .
O1 C21 1.326(3) .
O1 B 1.491(3) .
F2 C3 1.343(2) .
F9 C11 1.347(3) .
F10 C12 1.349(3) .
F3 C4 1.338(3) .
N1 C19 1.299(3) .
N1 C13 1.441(3) .
N1 B 1.592(3) .
C6 C1 1.382(3) .
C6 C5 1.384(3) .
C7 C12 1.391(3) .
C7 B 1.625(4) .
C22 C22 1.414(5) 3_655
C22 C23 1.418(3) 3_655
C22 C21 1.430(3) .
C12 C11 1.373(4) .
C21 C20 1.395(3) .
C4 C5 1.375(3) .
C4 C3 1.379(3) .
C2 C3 1.373(3) .
C2 C1 1.394(3) .
C1 B 1.645(3) .
C13 C14 1.383(3) .
C13 C18 1.389(3) .
C15 C14 1.388(3) .
C15 C16 1.388(4) .
C15 H15 0.9500 .
C16 C17 1.381(4) .
C16 H16 0.9500 .
C19 C20 1.429(3) .
C19 H19 0.9500 .
C18 C17 1.386(3) .
C18 H18 0.9500 .
C20 C24 1.417(3) .
C23 C24 1.361(3) .
C23 C22 1.418(3) 3_655
C23 H23 0.9500 .
C14 H14 0.9500 .
C17 H17 0.9500 .
C24 H24 0.9500 .

loop_
_geom_torsion_atom_site_label_1
_geom_torsion_atom_site_label_2
_geom_torsion_atom_site_label_3
_geom_torsion_atom_site_label_4
_geom_torsion
_geom_torsion_site_symmetry_1
F8A C10A C9A C8A -179.3(14) .
C11 C10A C9A C8A 0(2) .
F8A C10A C9A F7A 0.7(19) .
C11 C10A C9A F7A 179.9(9) .
C10A C9A C8A F6A -178.6(15) .
F7A C9A C8A F6A 1(2) .
C10A C9A C8A C7 2(3) .
F7A C9A C8A C7 -178.3(12) .
F8B C10B C9B F7B -0.9(8) .
C11 C10B C9B F7B -178.3(4) .
F8B C10B C9B C8B 179.9(5) .
C11 C10B C9B C8B 2.6(8) .
F7B C9B C8B F6B 2.6(8) .
C10B C9B C8B F6B -178.2(6) .
F7B C9B C8B C7 179.4(5) .
C10B C9B C8B C7 -1.4(9) .
F6B C8B C7 C12 178.2(5) .
C9B C8B C7 C12 1.6(8) .
F6B C8B C7 C8A 69(7) .
C9B C8B C7 C8A -107(8) .
F6B C8B C7 B -10.9(8) .
C9B C8B C7 B 172.4(5) .
C9A C8A C7 C8B 70(7) .
F6A C8A C7 C8B -110(8) .
C9A C8A C7 C12 -7(2) .
F6A C8A C7 C12 173.4(12) .
C9A C8A C7 B 177.4(13) .
F6A C8A C7 B -2(2) .
C8B C7 C12 F10 177.2(4) .
C8A C7 C12 F10 -168.3(9) .
B C7 C12 F10 7.0(3) .
C8B C7 C12 C11 -3.1(5) .
C8A C7 C12 C11 11.3(10) .
B C7 C12 C11 -173.4(2) .
B O1 C21 C20 -22.8(3) .
B O1 C21 C22 160.72(18) .
C22 C22 C21 O1 178.9(2) 3_655
C23 C22 C21 O1 -1.6(3) 3_655
C22 C22 C21 C20 2.4(3) 3_655
C23 C22 C21 C20 -178.2(2) 3_655
F5 C6 C1 C2 -179.9(2) .
C5 C6 C1 C2 0.5(3) .
F5 C6 C1 B 2.8(4) .
C5 C6 C1 B -176.7(2) .
F1 C2 C1 C6 178.92(19) .
C3 C2 C1 C6 0.4(3) .
F1 C2 C1 B -3.5(3) .
C3 C2 C1 B 178.0(2) .
C21 O1 B N1 43.8(2) .
C21 O1 B C7 161.07(16) .
C21 O1 B C1 -74.6(2) .
C19 N1 B O1 -37.8(3) .
C13 N1 B O1 141.21(19) .
C19 N1 B C7 -152.01(19) .
C13 N1 B C7 27.0(3) .
C19 N1 B C1 78.2(2) .
C13 N1 B C1 -102.8(2) .
C8B C7 B O1 -41.8(4) .
C12 C7 B O1 127.6(2) .
C8A C7 B O1 -57.2(10) .
C8B C7 B N1 72.4(4) .
C12 C7 B N1 -118.2(2) .
C8A C7 B N1 57.0(10) .
C8B C7 B C1 -160.5(4) .
C12 C7 B C1 8.9(3) .
C8A C7 B C1 -175.9(10) .
C6 C1 B O1 122.5(2) .
C2 C1 B O1 -54.6(3) .
C6 C1 B N1 7.3(3) .
C2 C1 B N1 -169.77(19) .
C6 C1 B C7 -119.5(2) .
C2 C1 B C7 63.4(3) .
C19 N1 C13 C14 -136.2(2) .
B N1 C13 C14 44.8(3) .
C19 N1 C13 C18 44.1(3) .
B N1 C13 C18 -134.9(2) .
F1 C2 C3 F2 0.6(3) .
C1 C2 C3 F2 179.1(2) .
F1 C2 C3 C4 -179.3(2) .
C1 C2 C3 C4 -0.7(4) .
F3 C4 C3 F2 0.7(3) .
C5 C4 C3 F2 -179.7(2) .
F3 C4 C3 C2 -179.5(2) .
C5 C4 C3 C2 0.1(4) .
F3 C4 C5 F4 0.2(4) .
C3 C4 C5 F4 -179.4(2) .
F3 C4 C5 C6 -179.7(2) .
C3 C4 C5 C6 0.7(4) .
F5 C6 C5 F4 -0.5(3) .
C1 C6 C5 F4 179.1(2) .
F5 C6 C5 C4 179.3(2) .
C1 C6 C5 C4 -1.1(4) .
C14 C15 C16 C17 0.4(4) .
C13 N1 C19 C20 -168.4(2) .
B N1 C19 C20 10.7(3) .
F8B C10B C11 F9 5.0(7) .
C9B C10B C11 F9 -177.7(4) .
F8B C10B C11 C12 178.4(4) .
C9B C10B C11 C12 -4.2(7) .
F8B C10B C11 C10A -123(5) .
C9B C10B C11 C10A 54(4) .
F10 C12 C11 C10B -175.5(4) .
C7 C12 C11 C10B 4.8(5) .
F10 C12 C11 F9 -2.4(3) .
C7 C12 C11 F9 178.0(2) .
F10 C12 C11 C10A 170.0(7) .
C7 C12 C11 C10A -9.7(7) .
C9A C10A C11 C10B -125(5) .
F8A C10A C11 C10B 55(4) .
C9A C10A C11 F9 175.8(9) .
F8A C10A C11 F9 -4.9(14) .
C9A C10A C11 C12 3.8(15) .
F8A C10A C11 C12 -177.0(8) .
C14 C13 C18 C17 1.4(4) .
N1 C13 C18 C17 -178.9(2) .
O1 C21 C20 C24 -179.3(2) .
C22 C21 C20 C24 -2.8(3) .
O1 C21 C20 C19 -9.7(3) .
C22 C21 C20 C19 166.72(19) .
N1 C19 C20 C21 15.2(3) .
N1 C19 C20 C24 -175.3(2) .
C18 C13 C14 C15 -1.3(4) .
N1 C13 C14 C15 178.9(2) .
C16 C15 C14 C13 0.5(4) .
C15 C16 C17 C18 -0.3(4) .
C13 C18 C17 C16 -0.6(4) .
C22 C23 C24 C20 0.5(4) 3_655
C21 C20 C24 C23 1.4(4) .
C19 C20 C24 C23 -167.7(2) .
